data_1542976
loop_
_publ_author_name
'Boulhaoua, Mohammed'
'Abdelahi, Mohammed Mokhtar'
'Benchidmi, Mohammed'
'Essassi, El Mokhtar'
'Mague, Joel T.'

_publ_section_title
;
 1-Benzyl-5-nitro-1<i>H</i>-indazole
;
_journal_coeditor_code SJ4014
_journal_issue 3
_journal_name_full IUCrData
_journal_page_first x160485
_journal_paper_doi 10.1107/S2414314616004855
_journal_volume 1
_journal_year 2016
_chemical_formula_iupac 'C14 H11 N3 O2'
_chemical_formula_moiety 'C14 H11 N3 O2'
_chemical_formula_sum 'C14 H11 N3 O2'
_chemical_formula_weight 253.26
_chemical_name_systematic
;
1-Benzyl-5-nitro-1<i>H</i>-indazole
;
_space_group_crystal_system monoclinic
_space_group_IT_number 14
_space_group_name_Hall '-P 2yn'
_space_group_name_H-M_alt 'P 1 21/n 1'
_symmetry_space_group_name_Hall '-P 2yn'
_symmetry_space_group_name_H-M 'P 1 21/n 1'
_atom_sites_solution_hydrogens geom
_atom_sites_solution_primary direct
_atom_sites_solution_secondary difmap
_audit_creation_method SHELXL-2014/7
_cell_angle_alpha 90
_cell_angle_beta 105.2450(10)
_cell_angle_gamma 90
_cell_formula_units_Z 8
_cell_length_a 14.0236(3)
_cell_length_b 6.99760(10)
_cell_length_c 25.3551(5)
_cell_measurement_reflns_used 9935
_cell_measurement_temperature 150(2)
_cell_measurement_theta_max 74.4175
_cell_measurement_theta_min 3.2909
_cell_volume 2400.58(8)
_computing_cell_refinement
;
<i>SAINT</i> (Bruker, 2016)
;
_computing_data_collection
;
<i>APEX3</i> (Bruker, 2016)
;
_computing_data_reduction
;
<i>SAINT</i> (Bruker, 2016)
;
_computing_molecular_graphics
;
<i>DIAMOND</i> (Brandenburg & Putz, 2012)
;
_computing_publication_material
;
<i>SHELXTL</i> (Sheldrick, 2008)
;
_computing_structure_refinement
;
<i>SHELXL2014</i> (Sheldrick, 2015b)
;
_computing_structure_solution
;
<i>SHELXT</i> (Sheldrick, 2015a)
;
_diffrn_ambient_temperature 150(2)
_diffrn_detector_area_resol_mean 10.4167
_diffrn_measured_fraction_theta_full 0.994
_diffrn_measured_fraction_theta_max 0.982
_diffrn_measurement_device_type 'Bruker D8 VENTURE PHOTON 100 CMOS'
_diffrn_measurement_method '\w scans'
_diffrn_radiation_monochromator mirror
_diffrn_radiation_type CuK\a
_diffrn_radiation_wavelength 1.54178
_diffrn_reflns_av_R_equivalents 0.0376
_diffrn_reflns_limit_h_max 17
_diffrn_reflns_limit_h_min -16
_diffrn_reflns_limit_k_max 8
_diffrn_reflns_limit_k_min -8
_diffrn_reflns_limit_l_max 30
_diffrn_reflns_limit_l_min -31
_diffrn_reflns_number 18022
_diffrn_reflns_theta_full 71.000
_diffrn_reflns_theta_max 74.554
_diffrn_reflns_theta_min 3.291
_exptl_absorpt_coefficient_mu 0.797
_exptl_absorpt_correction_T_max 0.96
_exptl_absorpt_correction_T_min 0.86
_exptl_absorpt_correction_type multi-scan
_exptl_absorpt_process_details
;
(<i>SADABS</i>; Bruker, 2016)
;
_exptl_crystal_colour colourless
_exptl_crystal_density_diffrn 1.401
_exptl_crystal_density_method 'not measured'
_exptl_crystal_description 'thick plate'
_exptl_crystal_F_000 1056
_exptl_crystal_size_max 0.237
_exptl_crystal_size_mid 0.127
_exptl_crystal_size_min 0.054
_refine_diff_density_max 0.229
_refine_diff_density_min -0.160
_refine_ls_extinction_coef 0.00186(16)
_refine_ls_extinction_expression Fc^*^=kFc[1+0.001xFc^2^\l^3^/sin(2\q)]^-1/4^
_refine_ls_extinction_method
;
<i>SHELXL2014</i> (Sheldrick, 2015a)
;
_refine_ls_goodness_of_fit_ref 1.036
_refine_ls_hydrogen_treatment constr
_refine_ls_matrix_type full
_refine_ls_number_parameters 344
_refine_ls_number_reflns 4833
_refine_ls_number_restraints 0
_refine_ls_restrained_S_all 1.036
_refine_ls_R_factor_all 0.0469
_refine_ls_R_factor_gt 0.0365
_refine_ls_shift/su_max 0.001
_refine_ls_shift/su_mean 0.000
_refine_ls_structure_factor_coef Fsqd
_refine_ls_weighting_details 'w=1/[\s^2^(Fo^2^)+(0.0462P)^2^+0.4746P] where P=(Fo^2^+2Fc^2^)/3'
_refine_ls_weighting_scheme calc
_refine_ls_wR_factor_gt 0.0877
_refine_ls_wR_factor_ref 0.0942
_reflns_number_gt 3995
_reflns_number_total 4833
_reflns_threshold_expression 'I > 2\s(I)'
_cod_data_source_file sj4014sup1.cif
_cod_data_source_block I
_cod_database_code 1542976
_shelx_space_group_comment
;
The symmetry employed for this shelxl refinement is uniquely defined
by the following loop, which should always be used as a source of
symmetry information in preference to the above space-group names.
They are only intended as comments.
;
_shelx_estimated_absorpt_t_min 0.834
_shelx_estimated_absorpt_t_max 0.958

loop_
_space_group_symop_operation_xyz
'x, y, z'
'-x+1/2, y+1/2, -z+1/2'
'-x, -y, -z'
'x-1/2, -y-1/2, z-1/2'

loop_
_atom_site_type_symbol
_atom_site_label
_atom_site_fract_x
_atom_site_fract_y
_atom_site_fract_z
_atom_site_U_iso_or_equiv
_atom_site_adp_type
_atom_site_calc_flag
_atom_site_occupancy
O O1 0.58982(9) 0.48868(18) 0.69442(5) 0.0515(3) Uani d 1
O O2 0.74164(10) 0.54713(19) 0.73731(4) 0.0536(3) Uani d 1
N N1 0.81889(8) 0.27863(14) 0.52227(4) 0.0249(2) Uani d 1
N N2 0.91894(8) 0.29139(15) 0.54421(5) 0.0293(2) Uani d 1
N N3 0.67906(10) 0.48846(17) 0.69708(5) 0.0381(3) Uani d 1
C C1 0.93186(9) 0.33746(18) 0.59595(5) 0.0287(3) Uani d 1
H H1 0.9946 0.3544 0.6213 0.034 Uiso calc 1
C C2 0.84003(9) 0.35852(17) 0.60908(5) 0.0248(3) Uani d 1
C C3 0.81071(10) 0.41041(18) 0.65552(5) 0.0286(3) Uani d 1
H H3 0.8575 0.4376 0.6892 0.034 Uiso calc 1
C C4 0.71084(10) 0.42037(18) 0.65016(5) 0.0295(3) Uani d 1
C C5 0.63849(10) 0.37740(18) 0.60129(6) 0.0294(3) Uani d 1
H H5 0.5704 0.3836 0.6003 0.035 Uiso calc 1
C C6 0.66655(9) 0.32670(18) 0.55531(5) 0.0265(3) Uani d 1
H H6 0.6192 0.2975 0.5220 0.032 Uiso calc 1
C C7 0.76849(9) 0.31984(16) 0.55972(5) 0.0233(3) Uani d 1
C C8 0.77899(10) 0.24803(18) 0.46378(5) 0.0287(3) Uani d 1
H H8A 0.7174 0.1721 0.4574 0.034 Uiso calc 1
H H8B 0.8271 0.1741 0.4496 0.034 Uiso calc 1
C C9 0.75716(9) 0.43506(18) 0.43307(5) 0.0261(3) Uani d 1
C C10 0.83424(9) 0.56089(18) 0.43277(5) 0.0270(3) Uani d 1
H H10 0.9003 0.5261 0.4506 0.032 Uiso calc 1
C C11 0.81532(10) 0.73627(19) 0.40663(5) 0.0301(3) Uani d 1
H H11 0.8682 0.8217 0.4071 0.036 Uiso calc 1
C C12 0.71933(11) 0.7866(2) 0.37989(6) 0.0368(3) Uani d 1
H H12 0.7062 0.9063 0.3618 0.044 Uiso calc 1
C C13 0.64270(11) 0.6621(2) 0.37965(6) 0.0429(4) Uani d 1
H H13 0.5768 0.6965 0.3612 0.051 Uiso calc 1
C C14 0.66151(10) 0.4867(2) 0.40624(6) 0.0359(3) Uani d 1
H H14 0.6084 0.4021 0.4060 0.043 Uiso calc 1
O O3 0.96938(8) 0.32608(19) 0.92541(6) 0.0556(3) Uani d 1
O O4 0.93680(8) 0.2992(2) 1.00357(5) 0.0600(4) Uani d 1
N N4 0.51068(8) 0.37236(15) 0.85992(4) 0.0286(2) Uani d 1
N N5 0.47236(8) 0.33620(16) 0.90328(5) 0.0308(3) Uani d 1
N N6 0.91111(9) 0.32284(18) 0.95410(6) 0.0402(3) Uani d 1
C C15 0.54843(10) 0.31492(18) 0.94615(5) 0.0281(3) Uani d 1
H H15 0.5433 0.2907 0.9822 0.034 Uiso calc 1
C C16 0.63952(9) 0.33289(17) 0.93161(5) 0.0246(3) Uani d 1
C C17 0.73991(10) 0.31849(17) 0.95871(5) 0.0272(3) Uani d 1
H H17 0.7617 0.2919 0.9967 0.033 Uiso calc 1
C C18 0.80552(9) 0.34486(18) 0.92748(6) 0.0292(3) Uani d 1
C C19 0.77729(10) 0.38914(19) 0.87135(6) 0.0316(3) Uani d 1
H H19 0.8263 0.4096 0.8522 0.038 Uiso calc 1
C C20 0.67933(10) 0.40277(18) 0.84434(5) 0.0300(3) Uani d 1
H H20 0.6585 0.4324 0.8065 0.036 Uiso calc 1
C C21 0.61093(9) 0.37104(17) 0.87506(5) 0.0260(3) Uani d 1
C C22 0.44581(11) 0.3748(2) 0.80465(6) 0.0360(3) Uani d 1
H H22A 0.4753 0.4575 0.7815 0.043 Uiso calc 1
H H22B 0.3815 0.4311 0.8055 0.043 Uiso calc 1
C C23 0.42832(10) 0.17754(19) 0.77920(5) 0.0310(3) Uani d 1
C C24 0.35930(10) 0.0558(2) 0.79196(6) 0.0345(3) Uani d 1
H H24 0.3238 0.0954 0.8172 0.041 Uiso calc 1
C C25 0.34200(12) -0.1238(2) 0.76785(6) 0.0398(3) Uani d 1
H H25 0.2946 -0.2063 0.7766 0.048 Uiso calc 1
C C26 0.39368(12) -0.1827(2) 0.73113(6) 0.0421(4) Uani d 1
H H26 0.3810 -0.3047 0.7143 0.050 Uiso calc 1
C C27 0.46371(12) -0.0641(2) 0.71898(6) 0.0418(4) Uani d 1
H H27 0.5000 -0.1051 0.6942 0.050 Uiso calc 1
C C28 0.48104(11) 0.1157(2) 0.74309(6) 0.0363(3) Uani d 1
H H28 0.5294 0.1969 0.7348 0.044 Uiso calc 1

loop_
_atom_site_aniso_label
_atom_site_aniso_U_11
_atom_site_aniso_U_22
_atom_site_aniso_U_33
_atom_site_aniso_U_12
_atom_site_aniso_U_13
_atom_site_aniso_U_23
O1 0.0513(7) 0.0579(7) 0.0567(7) -0.0026(5) 0.0343(6) -0.0042(6)
O2 0.0676(8) 0.0640(8) 0.0344(6) -0.0176(6) 0.0224(6) -0.0121(5)
N1 0.0232(5) 0.0240(5) 0.0279(5) -0.0002(4) 0.0075(4) 0.0024(4)
N2 0.0224(5) 0.0277(5) 0.0378(6) -0.0004(4) 0.0080(5) 0.0032(5)
N3 0.0503(8) 0.0343(6) 0.0366(7) -0.0063(5) 0.0238(6) 0.0004(5)
C1 0.0226(6) 0.0277(6) 0.0338(7) -0.0020(5) 0.0039(5) 0.0028(5)
C2 0.0247(6) 0.0209(6) 0.0274(6) -0.0025(4) 0.0042(5) 0.0030(5)
C3 0.0343(7) 0.0246(6) 0.0261(6) -0.0056(5) 0.0065(5) 0.0022(5)
C4 0.0385(7) 0.0242(6) 0.0300(7) -0.0034(5) 0.0164(6) 0.0018(5)
C5 0.0263(6) 0.0270(6) 0.0372(7) -0.0006(5) 0.0126(5) 0.0040(5)
C6 0.0240(6) 0.0249(6) 0.0297(6) -0.0013(5) 0.0054(5) 0.0026(5)
C7 0.0254(6) 0.0187(5) 0.0261(6) -0.0020(4) 0.0075(5) 0.0022(4)
C8 0.0321(7) 0.0259(6) 0.0288(7) -0.0039(5) 0.0092(5) -0.0042(5)
C9 0.0297(7) 0.0291(6) 0.0200(6) -0.0030(5) 0.0075(5) -0.0030(5)
C10 0.0239(6) 0.0292(6) 0.0285(6) -0.0003(5) 0.0078(5) -0.0004(5)
C11 0.0304(7) 0.0312(7) 0.0305(7) -0.0020(5) 0.0109(5) 0.0003(5)
C12 0.0370(8) 0.0409(8) 0.0320(7) 0.0050(6) 0.0084(6) 0.0120(6)
C13 0.0275(7) 0.0596(10) 0.0376(8) 0.0016(7) 0.0018(6) 0.0170(7)
C14 0.0271(7) 0.0485(8) 0.0305(7) -0.0085(6) 0.0047(5) 0.0051(6)
O3 0.0311(6) 0.0636(8) 0.0774(9) 0.0013(5) 0.0236(6) -0.0142(6)
O4 0.0315(6) 0.0854(10) 0.0555(8) 0.0031(6) -0.0023(5) 0.0078(7)
N4 0.0280(6) 0.0264(5) 0.0293(6) -0.0007(4) 0.0039(4) 0.0017(4)
N5 0.0281(6) 0.0279(5) 0.0370(6) -0.0003(4) 0.0099(5) 0.0001(5)
N6 0.0264(6) 0.0357(6) 0.0585(9) 0.0013(5) 0.0111(6) -0.0073(6)
C15 0.0301(7) 0.0243(6) 0.0309(6) -0.0009(5) 0.0098(5) -0.0003(5)
C16 0.0271(6) 0.0188(5) 0.0279(6) 0.0000(5) 0.0073(5) -0.0020(5)
C17 0.0281(7) 0.0209(6) 0.0311(6) -0.0002(5) 0.0054(5) -0.0020(5)
C18 0.0252(7) 0.0223(6) 0.0396(7) 0.0008(5) 0.0077(5) -0.0053(5)
C19 0.0356(7) 0.0250(6) 0.0392(7) -0.0018(5) 0.0188(6) -0.0056(5)
C20 0.0388(7) 0.0250(6) 0.0284(6) -0.0020(5) 0.0124(6) -0.0020(5)
C21 0.0294(7) 0.0183(6) 0.0295(6) 0.0000(5) 0.0067(5) -0.0014(5)
C22 0.0362(8) 0.0295(7) 0.0348(7) 0.0020(5) -0.0041(6) 0.0060(6)
C23 0.0304(7) 0.0291(6) 0.0266(6) 0.0024(5) -0.0047(5) 0.0059(5)
C24 0.0338(7) 0.0357(7) 0.0297(7) -0.0007(6) 0.0006(5) 0.0038(6)
C25 0.0442(8) 0.0353(7) 0.0328(7) -0.0083(6) -0.0026(6) 0.0058(6)
C26 0.0541(10) 0.0317(7) 0.0304(7) 0.0029(6) -0.0064(6) 0.0015(6)
C27 0.0451(9) 0.0446(8) 0.0313(7) 0.0097(7) 0.0024(6) 0.0011(6)
C28 0.0340(7) 0.0402(8) 0.0302(7) -0.0002(6) 0.0005(6) 0.0071(6)

loop_
_atom_type_symbol
_atom_type_description
_atom_type_scat_dispersion_real
_atom_type_scat_dispersion_imag
_atom_type_scat_source
C C 0.0181 0.0091 'International Tables Vol C Tables 4.2.6.8 and 6.1.1.4'
H H 0.0000 0.0000 'International Tables Vol C Tables 4.2.6.8 and 6.1.1.4'
N N 0.0311 0.0180 'International Tables Vol C Tables 4.2.6.8 and 6.1.1.4'
O O 0.0492 0.0322 'International Tables Vol C Tables 4.2.6.8 and 6.1.1.4'

loop_
_geom_angle_atom_site_label_1
_geom_angle_atom_site_label_2
_geom_angle_atom_site_label_3
_geom_angle
C7 N1 N2 111.63(10)
C7 N1 C8 127.81(11)
N2 N1 C8 120.10(10)
C1 N2 N1 106.18(10)
O2 N3 O1 122.50(13)
O2 N3 C4 118.86(13)
O1 N3 C4 118.63(12)
N2 C1 C2 111.30(11)
N2 C1 H1 124.3
C2 C1 H1 124.3
C3 C2 C7 120.07(12)
C3 C2 C1 135.43(12)
C7 C2 C1 104.46(11)
C4 C3 C2 116.72(12)
C4 C3 H3 121.6
C2 C3 H3 121.6
C3 C4 C5 123.71(12)
C3 C4 N3 117.34(12)
C5 C4 N3 118.88(12)
C6 C5 C4 120.03(12)
C6 C5 H5 120.0
C4 C5 H5 120.0
C5 C6 C7 117.03(12)
C5 C6 H6 121.5
C7 C6 H6 121.5
N1 C7 C6 131.18(12)
N1 C7 C2 106.40(11)
C6 C7 C2 122.41(12)
N1 C8 C9 111.62(10)
N1 C8 H8A 109.3
C9 C8 H8A 109.3
N1 C8 H8B 109.3
C9 C8 H8B 109.3
H8A C8 H8B 108.0
C14 C9 C10 119.00(12)
C14 C9 C8 121.22(12)
C10 C9 C8 119.77(11)
C11 C10 C9 120.65(12)
C11 C10 H10 119.7
C9 C10 H10 119.7
C12 C11 C10 119.90(13)
C12 C11 H11 120.1
C10 C11 H11 120.1
C13 C12 C11 119.78(13)
C13 C12 H12 120.1
C11 C12 H12 120.1
C12 C13 C14 120.37(13)
C12 C13 H13 119.8
C14 C13 H13 119.8
C9 C14 C13 120.30(13)
C9 C14 H14 119.9
C13 C14 H14 119.9
C21 N4 N5 111.59(10)
C21 N4 C22 127.67(12)
N5 N4 C22 119.83(11)
C15 N5 N4 106.28(11)
O4 N6 O3 123.21(14)
O4 N6 C18 118.47(13)
O3 N6 C18 118.31(14)
N5 C15 C16 111.31(12)
N5 C15 H15 124.3
C16 C15 H15 124.3
C17 C16 C21 119.61(12)
C17 C16 C15 136.18(12)
C21 C16 C15 104.20(11)
C18 C17 C16 116.55(12)
C18 C17 H17 121.7
C16 C17 H17 121.7
C17 C18 C19 123.98(12)
C17 C18 N6 117.97(12)
C19 C18 N6 118.05(12)
C20 C19 C18 119.99(12)
C20 C19 H19 120.0
C18 C19 H19 120.0
C19 C20 C21 117.02(12)
C19 C20 H20 121.5
C21 C20 H20 121.5
N4 C21 C20 130.58(12)
N4 C21 C16 106.61(11)
C20 C21 C16 122.80(12)
N4 C22 C23 112.91(10)
N4 C22 H22A 109.0
C23 C22 H22A 109.0
N4 C22 H22B 109.0
C23 C22 H22B 109.0
H22A C22 H22B 107.8
C28 C23 C24 119.11(13)
C28 C23 C22 120.65(13)
C24 C23 C22 120.24(13)
C23 C24 C25 120.22(15)
C23 C24 H24 119.9
C25 C24 H24 119.9
C26 C25 C24 120.18(15)
C26 C25 H25 119.9
C24 C25 H25 119.9
C27 C26 C25 119.99(14)
C27 C26 H26 120.0
C25 C26 H26 120.0
C26 C27 C28 119.83(15)
C26 C27 H27 120.1
C28 C27 H27 120.1
C23 C28 C27 120.64(14)
C23 C28 H28 119.7
C27 C28 H28 119.7

loop_
_geom_bond_atom_site_label_1
_geom_bond_atom_site_label_2
_geom_bond_distance
O1 N3 1.2355(17)
O2 N3 1.2283(17)
N1 C7 1.3555(16)
N1 N2 1.3696(15)
N1 C8 1.4566(16)
N2 C1 1.3163(17)
N3 C4 1.4560(17)
C1 C2 1.4198(18)
C1 H1 0.9500
C2 C3 1.3937(18)
C2 C7 1.4091(17)
C3 C4 1.3728(19)
C3 H3 0.9500
C4 C5 1.4121(19)
C5 C6 1.3716(19)
C5 H5 0.9500
C6 C7 1.4052(18)
C6 H6 0.9500
C8 C9 1.5125(18)
C8 H8A 0.9900
C8 H8B 0.9900
C9 C14 1.3830(19)
C9 C10 1.3958(18)
C10 C11 1.3868(18)
C10 H10 0.9500
C11 C12 1.384(2)
C11 H11 0.9500
C12 C13 1.382(2)
C12 H12 0.9500
C13 C14 1.392(2)
C13 H13 0.9500
C14 H14 0.9500
O3 N6 1.2289(17)
O4 N6 1.2218(18)
N4 C21 1.3566(17)
N4 N5 1.3683(16)
N4 C22 1.4564(17)
N5 C15 1.3159(17)
N6 C18 1.4650(18)
C15 C16 1.4252(18)
C15 H15 0.9500
C16 C17 1.3985(18)
C16 C21 1.4089(18)
C17 C18 1.3750(19)
C17 H17 0.9500
C18 C19 1.408(2)
C19 C20 1.368(2)
C19 H19 0.9500
C20 C21 1.4033(18)
C20 H20 0.9500
C22 C23 1.5159(19)
C22 H22A 0.9900
C22 H22B 0.9900
C23 C28 1.388(2)
C23 C24 1.390(2)
C24 C25 1.391(2)
C24 H24 0.9500
C25 C26 1.384(2)
C25 H25 0.9500
C26 C27 1.381(2)
C26 H26 0.9500
C27 C28 1.392(2)
C27 H27 0.9500
C28 H28 0.9500

loop_
_geom_hbond_atom_site_label_D
_geom_hbond_atom_site_label_H
_geom_hbond_atom_site_label_A
_geom_hbond_distance_DH
_geom_hbond_distance_HA
_geom_hbond_distance_DA
_geom_hbond_angle_DHA
C20 H20 O2 0.95 2.48 3.2242(17) 135

loop_
_geom_torsion_atom_site_label_1
_geom_torsion_atom_site_label_2
_geom_torsion_atom_site_label_3
_geom_torsion_atom_site_label_4
_geom_torsion
C7 N1 N2 C1 1.10(13)
C8 N1 N2 C1 173.93(11)
N1 N2 C1 C2 -0.75(14)
N2 C1 C2 C3 -177.42(14)
N2 C1 C2 C7 0.16(14)
C7 C2 C3 C4 0.19(17)
C1 C2 C3 C4 177.48(14)
C2 C3 C4 C5 1.41(19)
C2 C3 C4 N3 -175.42(11)
O2 N3 C4 C3 5.49(19)
O1 N3 C4 C3 -176.00(12)
O2 N3 C4 C5 -171.50(13)
O1 N3 C4 C5 7.01(18)
C3 C4 C5 C6 -1.6(2)
N3 C4 C5 C6 175.15(12)
C4 C5 C6 C7 0.17(18)
N2 N1 C7 C6 179.18(12)
C8 N1 C7 C6 7.0(2)
N2 N1 C7 C2 -1.00(13)
C8 N1 C7 C2 -173.14(11)
C5 C6 C7 N1 -178.80(12)
C5 C6 C7 C2 1.41(18)
C3 C2 C7 N1 178.54(11)
C1 C2 C7 N1 0.50(13)
C3 C2 C7 C6 -1.62(18)
C1 C2 C7 C6 -179.66(11)
C7 N1 C8 C9 80.48(15)
N2 N1 C8 C9 -91.07(13)
N1 C8 C9 C14 -114.90(14)
N1 C8 C9 C10 63.43(15)
C14 C9 C10 C11 0.87(19)
C8 C9 C10 C11 -177.50(12)
C9 C10 C11 C12 -0.9(2)
C10 C11 C12 C13 0.4(2)
C11 C12 C13 C14 0.2(2)
C10 C9 C14 C13 -0.4(2)
C8 C9 C14 C13 177.99(13)
C12 C13 C14 C9 -0.2(2)
C21 N4 N5 C15 0.97(14)
C22 N4 N5 C15 170.86(11)
N4 N5 C15 C16 -1.21(14)
N5 C15 C16 C17 -177.66(13)
N5 C15 C16 C21 1.00(14)
C21 C16 C17 C18 0.53(17)
C15 C16 C17 C18 179.03(14)
C16 C17 C18 C19 1.61(19)
C16 C17 C18 N6 -177.49(11)
O4 N6 C18 C17 -6.44(19)
O3 N6 C18 C17 172.42(13)
O4 N6 C18 C19 174.40(13)
O3 N6 C18 C19 -6.74(19)
C17 C18 C19 C20 -1.9(2)
N6 C18 C19 C20 177.16(12)
C18 C19 C20 C21 0.04(18)
N5 N4 C21 C20 -179.26(13)
C22 N4 C21 C20 11.8(2)
N5 N4 C21 C16 -0.34(13)
C22 N4 C21 C16 -169.25(12)
C19 C20 C21 N4 -179.15(12)
C19 C20 C21 C16 2.08(18)
C17 C16 C21 N4 178.56(11)
C15 C16 C21 N4 -0.37(13)
C17 C16 C21 C20 -2.42(18)
C15 C16 C21 C20 178.65(12)
C21 N4 C22 C23 83.39(17)
N5 N4 C22 C23 -84.71(16)
N4 C22 C23 C28 -99.17(15)
N4 C22 C23 C24 80.59(16)
C28 C23 C24 C25 -1.39(19)
C22 C23 C24 C25 178.84(12)
C23 C24 C25 C26 0.2(2)
C24 C25 C26 C27 1.0(2)
C25 C26 C27 C28 -1.0(2)
C24 C23 C28 C27 1.39(19)
C22 C23 C28 C27 -178.85(12)
C26 C27 C28 C23 -0.2(2)

_cod_database_fobs_code 1542976
